data_4032626
loop_
_publ_author_name
'Kalmode, Hanuman P.'
'Handore, Kishor L.'
'Reddy, D. Srinivasa'

_publ_section_title
;
 Access to Fused Tricyclic \g-Butyrolactones, A Natural Product-like
 Scaffold.
;
_journal_issue 14
_journal_name_full 'The Journal of organic chemistry'
_journal_page_first 7614
_journal_page_last 7620
_journal_paper_doi 10.1021/acs.joc.7b00794
_journal_volume 82
_journal_year 2017
_chemical_formula_moiety 'C15 H20 O3'
_chemical_formula_sum 'C15 H20 O3'
_chemical_formula_weight 248.31
_space_group_crystal_system monoclinic
_space_group_IT_number 14
_space_group_name_Hall '-P 2ybc'
_space_group_name_H-M_alt 'P 1 21/c 1'
_symmetry_space_group_name_Hall '-P 2ybc'
_symmetry_space_group_name_H-M 'P 1 21/c 1'
_atom_sites_solution_hydrogens geom
_audit_creation_method SHELXL-2014/7
_cell_angle_alpha 90
_cell_angle_beta 93.274(4)
_cell_angle_gamma 90
_cell_formula_units_Z 4
_cell_length_a 6.7160(5)
_cell_length_b 12.7198(9)
_cell_length_c 15.1029(11)
_cell_measurement_reflns_used 4140
_cell_measurement_temperature 100(2)
_cell_measurement_theta_max 31.51
_cell_measurement_theta_min 3.04
_cell_volume 1288.08(16)
_computing_cell_refinement 'SAINT (Bruker, 2016)'
_computing_data_collection 'APEX3 (Bruker, 2016)'
_computing_data_reduction 'SAINT (Bruker, 2016)'
_computing_molecular_graphics 'Bruker SHELXTL'
_computing_publication_material 'Bruker SHELXTL'
_computing_structure_refinement 'SHELXL-2014/7 (Sheldrick, 2014)'
_computing_structure_solution 'SHELXS-97 (Sheldrick 2008)'
_diffrn_ambient_temperature 100(2)
_diffrn_detector 'Photon II CPAD Area Detector'
_diffrn_measured_fraction_theta_full 1.000
_diffrn_measured_fraction_theta_max 1.000
_diffrn_measurement_device '\k-geometry diffractometer'
_diffrn_measurement_device_type 'Bruker D8 VENTURE Kappa Duo PHOTON II CPAD'
_diffrn_measurement_method '\f and \w scans'
_diffrn_radiation_monochromator 'multilayer mirrors'
_diffrn_radiation_type MoK\a
_diffrn_radiation_wavelength 0.71073
_diffrn_reflns_av_R_equivalents 0.0590
_diffrn_reflns_av_unetI/netI 0.0736
_diffrn_reflns_Laue_measured_fraction_full 1.000
_diffrn_reflns_Laue_measured_fraction_max 1.000
_diffrn_reflns_limit_h_max 8
_diffrn_reflns_limit_h_min -8
_diffrn_reflns_limit_k_max 15
_diffrn_reflns_limit_k_min -16
_diffrn_reflns_limit_l_max 19
_diffrn_reflns_limit_l_min -19
_diffrn_reflns_number 9442
_diffrn_reflns_point_group_measured_fraction_full 1.000
_diffrn_reflns_point_group_measured_fraction_max 1.000
_diffrn_reflns_theta_full 25.242
_diffrn_reflns_theta_max 27.993
_diffrn_reflns_theta_min 2.702
_diffrn_source 'micro-focus sealed tube'
_diffrn_source_type 'Incoatech I\mS HB'
_exptl_absorpt_coefficient_mu 0.088
_exptl_absorpt_correction_T_max 0.994
_exptl_absorpt_correction_T_min 0.981
_exptl_absorpt_correction_type multi-scan
_exptl_absorpt_process_details 'SADABS (Bruker, 2016)'
_exptl_crystal_colour colourless
_exptl_crystal_density_diffrn 1.280
_exptl_crystal_description plate
_exptl_crystal_F_000 536
_exptl_crystal_size_max 0.220
_exptl_crystal_size_mid 0.130
_exptl_crystal_size_min 0.070
_refine_diff_density_max 0.390
_refine_diff_density_min -0.261
_refine_diff_density_rms 0.063
_refine_ls_extinction_method none
_refine_ls_goodness_of_fit_ref 1.031
_refine_ls_hydrogen_treatment constr
_refine_ls_matrix_type full
_refine_ls_number_parameters 166
_refine_ls_number_reflns 3099
_refine_ls_number_restraints 0
_refine_ls_restrained_S_all 1.031
_refine_ls_R_factor_all 0.0748
_refine_ls_R_factor_gt 0.0556
_refine_ls_shift/su_max 0.000
_refine_ls_shift/su_mean 0.000
_refine_ls_structure_factor_coef Fsqd
_refine_ls_weighting_details 'w=1/[\s^2^(Fo^2^)+(0.0461P)^2^+0.8232P] where P=(Fo^2^+2Fc^2^)/3'
_refine_ls_weighting_scheme calc
_refine_ls_wR_factor_gt 0.1318
_refine_ls_wR_factor_ref 0.1419
_reflns_Friedel_coverage 0.000
_reflns_number_gt 2427
_reflns_number_total 3099
_reflns_threshold_expression 'I > 2\s(I)'
_cod_data_source_file jo7b00794_si_003.cif
_cod_data_source_block mo_HPKA_300816_0m_a
_cod_depositor_comments 'Adding full bibliography for 4032626--4032627.cif.'
_cod_database_code 4032626
_shelx_shelxl_version_number 2014/7
_shelx_space_group_comment
;
The symmetry employed for this shelxl refinement is uniquely defined
by the following loop, which should always be used as a source of
symmetry information in preference to the above space-group names.
They are only intended as comments.
;
_shelx_estimated_absorpt_t_min 0.981
_shelx_estimated_absorpt_t_max 0.994

loop_
_space_group_symop_operation_xyz
'x, y, z'
'-x, y+1/2, -z+1/2'
'-x, -y, -z'
'x, -y-1/2, z-1/2'

loop_
_atom_site_label
_atom_site_type_symbol
_atom_site_fract_x
_atom_site_fract_y
_atom_site_fract_z
_atom_site_U_iso_or_equiv
_atom_site_adp_type
_atom_site_occupancy
_atom_site_site_symmetry_order
_atom_site_calc_flag
_atom_site_refinement_flags_posn
_atom_site_refinement_flags_adp
O1 O 0.1160(2) 0.49645(12) 0.32963(8) 0.0276(3) Uani 1 1 d . .
O2 O 0.5626(2) 0.29319(11) 0.42143(8) 0.0242(3) Uani 1 1 d . .
O3 O 0.62194(18) 0.20945(12) 0.54932(7) 0.0238(3) Uani 1 1 d . .
C1 C 0.1311(3) 0.25580(15) 0.46989(10) 0.0183(4) Uani 1 1 d . .
H1 H 0.0063 0.2666 0.5018 0.022 Uiso 1 1 calc R U
C2 C 0.3078(2) 0.29542(14) 0.53132(10) 0.0158(3) Uani 1 1 d . .
C3 C 0.3262(3) 0.24974(14) 0.62679(10) 0.0172(4) Uani 1 1 d . .
H3 H 0.2177 0.1972 0.6340 0.021 Uiso 1 1 calc R U
C4 C 0.2952(3) 0.34442(15) 0.68840(10) 0.0209(4) Uani 1 1 d . .
H4B H 0.1533 0.3506 0.7021 0.025 Uiso 1 1 calc R U
H4A H 0.3769 0.3367 0.7447 0.025 Uiso 1 1 calc R U
C5 C 0.3615(3) 0.44129(15) 0.63665(10) 0.0195(4) Uani 1 1 d . .
H5B H 0.2951 0.5060 0.6564 0.023 Uiso 1 1 calc R U
H5A H 0.5079 0.4509 0.6431 0.023 Uiso 1 1 calc R U
C6 C 0.2948(2) 0.41350(15) 0.54336(10) 0.0175(4) Uani 1 1 d . .
C7 C 0.2238(2) 0.47807(15) 0.47946(11) 0.0191(4) Uani 1 1 d . .
H7 H 0.2215 0.5516 0.4902 0.023 Uiso 1 1 calc R U
C8 C 0.1492(3) 0.43725(16) 0.39282(11) 0.0204(4) Uani 1 1 d . .
C9 C 0.1121(3) 0.32108(16) 0.38411(11) 0.0232(4) Uani 1 1 d . .
H9A H 0.2068 0.2923 0.3424 0.028 Uiso 1 1 calc R U
H9B H -0.0240 0.3108 0.3568 0.028 Uiso 1 1 calc R U
C10 C 0.1465(3) 0.13901(15) 0.44919(11) 0.0223(4) Uani 1 1 d . .
H10A H 0.1604 0.0995 0.5057 0.027 Uiso 1 1 calc R U
H10B H 0.2687 0.1268 0.4170 0.027 Uiso 1 1 calc R U
C11 C -0.0326(3) 0.09564(18) 0.39363(12) 0.0268(4) Uani 1 1 d . .
H11A H -0.1549 0.1087 0.4243 0.040 Uiso 1 1 calc R U
H11B H -0.0159 0.0198 0.3852 0.040 Uiso 1 1 calc R U
H11C H -0.0419 0.1307 0.3357 0.040 Uiso 1 1 calc R U
C12 C 0.5070(3) 0.26782(15) 0.49279(10) 0.0178(4) Uani 1 1 d . .
C13 C 0.5329(3) 0.19301(15) 0.63545(10) 0.0192(4) Uani 1 1 d . .
C14 C 0.5093(3) 0.07571(17) 0.64691(13) 0.0288(4) Uani 1 1 d . .
H14B H 0.4303 0.0470 0.5960 0.043 Uiso 1 1 calc R U
H14C H 0.4412 0.0617 0.7014 0.043 Uiso 1 1 calc R U
H14A H 0.6411 0.0424 0.6508 0.043 Uiso 1 1 calc R U
C15 C 0.6843(3) 0.23689(18) 0.70434(11) 0.0261(4) Uani 1 1 d . .
H15A H 0.8123 0.2010 0.6995 0.039 Uiso 1 1 calc R U
H15B H 0.6368 0.2256 0.7638 0.039 Uiso 1 1 calc R U
H15C H 0.7013 0.3124 0.6943 0.039 Uiso 1 1 calc R U

loop_
_atom_site_aniso_label
_atom_site_aniso_U_11
_atom_site_aniso_U_22
_atom_site_aniso_U_33
_atom_site_aniso_U_23
_atom_site_aniso_U_13
_atom_site_aniso_U_12
O1 0.0320(7) 0.0289(9) 0.0215(6) 0.0098(5) -0.0029(5) 0.0010(6)
O2 0.0301(7) 0.0274(8) 0.0159(6) -0.0005(5) 0.0071(5) -0.0035(6)
O3 0.0206(6) 0.0367(9) 0.0142(5) 0.0006(5) 0.0024(4) 0.0053(5)
C1 0.0200(8) 0.0205(10) 0.0144(7) 0.0014(6) -0.0005(6) 0.0004(7)
C2 0.0197(8) 0.0167(9) 0.0109(7) 0.0000(6) 0.0002(6) 0.0005(6)
C3 0.0213(8) 0.0190(10) 0.0113(7) 0.0012(6) 0.0009(5) 0.0013(6)
C4 0.0241(9) 0.0255(11) 0.0134(7) -0.0012(6) 0.0035(6) 0.0009(7)
C5 0.0233(8) 0.0211(10) 0.0144(7) -0.0026(6) 0.0026(6) -0.0026(7)
C6 0.0165(8) 0.0206(10) 0.0159(7) -0.0027(6) 0.0042(6) -0.0014(7)
C7 0.0194(8) 0.0164(9) 0.0217(8) 0.0005(7) 0.0038(6) -0.0009(7)
C8 0.0195(8) 0.0241(11) 0.0177(7) 0.0029(7) 0.0017(6) 0.0016(7)
C9 0.0275(9) 0.0268(11) 0.0147(7) 0.0018(7) -0.0033(6) -0.0018(8)
C10 0.0266(9) 0.0214(11) 0.0189(8) -0.0007(7) -0.0002(6) -0.0014(7)
C11 0.0294(10) 0.0279(12) 0.0231(8) -0.0040(8) 0.0002(7) -0.0055(8)
C12 0.0224(8) 0.0170(10) 0.0141(7) -0.0019(6) 0.0012(6) -0.0019(7)
C13 0.0215(8) 0.0239(10) 0.0123(7) 0.0016(6) 0.0004(6) 0.0021(7)
C14 0.0314(10) 0.0239(12) 0.0305(9) 0.0028(8) -0.0042(8) 0.0051(8)
C15 0.0249(9) 0.0358(12) 0.0172(8) 0.0007(7) -0.0036(7) -0.0005(8)

loop_
_atom_type_symbol
_atom_type_description
_atom_type_scat_dispersion_real
_atom_type_scat_dispersion_imag
_atom_type_scat_source
C C 0.0033 0.0016 'International Tables Vol C Tables 4.2.6.8 and 6.1.1.4'
H H 0.0000 0.0000 'International Tables Vol C Tables 4.2.6.8 and 6.1.1.4'
O O 0.0106 0.0060 'International Tables Vol C Tables 4.2.6.8 and 6.1.1.4'

loop_
_geom_angle_atom_site_label_1
_geom_angle_atom_site_label_2
_geom_angle_atom_site_label_3
_geom_angle
C12 O3 C13 113.06(13)
C10 C1 C9 110.92(14)
C10 C1 C2 112.44(14)
C9 C1 C2 110.66(14)
C10 C1 H1 107.5
C9 C1 H1 107.5
C2 C1 H1 107.5
C6 C2 C12 109.31(14)
C6 C2 C1 110.29(14)
C12 C2 C1 110.77(13)
C6 C2 C3 105.15(13)
C12 C2 C3 104.01(13)
C1 C2 C3 116.89(14)
C4 C3 C2 105.15(14)
C4 C3 C13 117.36(14)
C2 C3 C13 105.89(12)
C4 C3 H3 109.4
C2 C3 H3 109.4
C13 C3 H3 109.4
C5 C4 C3 105.41(13)
C5 C4 H4B 110.7
C3 C4 H4B 110.7
C5 C4 H4A 110.7
C3 C4 H4A 110.7
H4B C4 H4A 108.8
C6 C5 C4 102.08(14)
C6 C5 H5B 111.4
C4 C5 H5B 111.4
C6 C5 H5A 111.4
C4 C5 H5A 111.4
H5B C5 H5A 109.2
C7 C6 C5 127.67(17)
C7 C6 C2 122.93(15)
C5 C6 C2 109.32(14)
C6 C7 C8 121.08(18)
C6 C7 H7 119.5
C8 C7 H7 119.5
O1 C8 C7 120.92(18)
O1 C8 C9 120.93(16)
C7 C8 C9 118.15(15)
C8 C9 C1 116.86(14)
C8 C9 H9A 108.1
C1 C9 H9A 108.1
C8 C9 H9B 108.1
C1 C9 H9B 108.1
H9A C9 H9B 107.3
C1 C10 C11 113.81(16)
C1 C10 H10A 108.8
C11 C10 H10A 108.8
C1 C10 H10B 108.8
C11 C10 H10B 108.8
H10A C10 H10B 107.7
C10 C11 H11A 109.5
C10 C11 H11B 109.5
H11A C11 H11B 109.5
C10 C11 H11C 109.5
H11A C11 H11C 109.5
H11B C11 H11C 109.5
O2 C12 O3 121.42(16)
O2 C12 C2 126.95(16)
O3 C12 C2 111.64(13)
O3 C13 C14 106.92(14)
O3 C13 C15 105.24(14)
C14 C13 C15 110.79(15)
O3 C13 C3 105.25(12)
C14 C13 C3 111.50(15)
C15 C13 C3 116.36(15)
C13 C14 H14B 109.5
C13 C14 H14C 109.5
H14B C14 H14C 109.5
C13 C14 H14A 109.5
H14B C14 H14A 109.5
H14C C14 H14A 109.5
C13 C15 H15A 109.5
C13 C15 H15B 109.5
H15A C15 H15B 109.5
C13 C15 H15C 109.5
H15A C15 H15C 109.5
H15B C15 H15C 109.5

loop_
_geom_bond_atom_site_label_1
_geom_bond_atom_site_label_2
_geom_bond_distance
O1 C8 1.226(2)
O2 C12 1.204(2)
O3 C12 1.342(2)
O3 C13 1.4772(19)
C1 C10 1.523(3)
C1 C9 1.538(2)
C1 C2 1.548(2)
C1 H1 1.0000
C2 C6 1.516(3)
C2 C12 1.530(2)
C2 C3 1.553(2)
C3 C4 1.543(2)
C3 C13 1.563(2)
C3 H3 1.0000
C4 C5 1.539(3)
C4 H4B 0.9900
C4 H4A 0.9900
C5 C6 1.496(2)
C5 H5B 0.9900
C5 H5A 0.9900
C6 C7 1.334(2)
C7 C8 1.469(2)
C7 H7 0.9500
C8 C9 1.503(3)
C9 H9A 0.9900
C9 H9B 0.9900
C10 C11 1.530(2)
C10 H10A 0.9900
C10 H10B 0.9900
C11 H11A 0.9800
C11 H11B 0.9800
C11 H11C 0.9800
C13 C14 1.512(3)
C13 C15 1.518(2)
C14 H14B 0.9800
C14 H14C 0.9800
C14 H14A 0.9800
C15 H15A 0.9800
C15 H15B 0.9800
C15 H15C 0.9800
